data_4313429
loop_
_publ_author_name
'Christian N\"ather'
'Mario Wriedt'
'Inke Jess'

_publ_section_title
;
 Dimorphism of a New CuI Coordination Polymer: Synthesis, Crystal
 Structures and Properties of Catena[CuI(2-Iodopyrazine-N)] and
 Poly[CuI(\m2-2-Iodopyrazine-N,N')]
;
_journal_name_full 'Inorganic Chemistry'
_journal_page_first 2391
_journal_page_last 2397
_journal_paper_doi 10.1021/ic026007u
_journal_volume 42
_journal_year 2003
_chemical_formula_sum 'C4 H3 Cu I2 N2'
_chemical_formula_weight 396.42
_chemical_name_systematic
;
Catena[CuI(-2-Iodopyrazine-N)] (yellow modification)
;
_space_group_IT_number 19
_symmetry_cell_setting orthorhombic
_symmetry_space_group_name_Hall 'P 2ac 2ab'
_symmetry_space_group_name_H-M 'P 21 21 21'
_atom_sites_solution_hydrogens geom
_atom_sites_solution_primary direct
_atom_sites_solution_secondary difmap
_audit_creation_method SHELXL-97
_cell_angle_alpha 90.00
_cell_angle_beta 90.00
_cell_angle_gamma 90.00
_cell_formula_units_Z 4
_cell_length_a 4.1830(6)
_cell_length_b 10.8138(8)
_cell_length_c 17.961(4)
_cell_measurement_temperature 293(2)
_cell_volume 812.5(2)
_computing_structure_refinement 'SHELXL-97 (Sheldrick, 1997)'
_computing_structure_solution 'SHELXS-97 (Sheldrick, 1990)'
_diffrn_ambient_temperature 293(2)
_diffrn_measured_fraction_theta_full 0.935
_diffrn_measured_fraction_theta_max 0.935
_diffrn_radiation_monochromator graphite
_diffrn_radiation_source 'fine-focus sealed tube'
_diffrn_radiation_type MoK\a
_diffrn_radiation_wavelength 0.71073
_diffrn_reflns_av_R_equivalents 0.0376
_diffrn_reflns_av_sigmaI/netI 0.0232
_diffrn_reflns_limit_h_max 5
_diffrn_reflns_limit_h_min -4
_diffrn_reflns_limit_k_max 14
_diffrn_reflns_limit_k_min -14
_diffrn_reflns_limit_l_max 23
_diffrn_reflns_limit_l_min -23
_diffrn_reflns_number 7669
_diffrn_reflns_theta_full 27.93
_diffrn_reflns_theta_max 27.93
_diffrn_reflns_theta_min 2.95
_exptl_absorpt_coefficient_mu 10.205
_exptl_crystal_density_diffrn 3.241
_exptl_crystal_density_method 'not measured'
_exptl_crystal_F_000 704
_refine_diff_density_max 0.398
_refine_diff_density_min -0.563
_refine_diff_density_rms 0.104
_refine_ls_abs_structure_details 'Flack H D (1983), Acta Cryst. A39, 876-881'
_refine_ls_abs_structure_Flack 0.00(5)
_refine_ls_extinction_coef 0.0038(4)
_refine_ls_extinction_expression Fc^*^=kFc[1+0.001xFc^2^\l^3^/sin(2\q)]^-1/4^
_refine_ls_extinction_method SHELXL
_refine_ls_goodness_of_fit_ref 1.068
_refine_ls_hydrogen_treatment mixed
_refine_ls_matrix_type full
_refine_ls_number_parameters 83
_refine_ls_number_reflns 1829
_refine_ls_number_restraints 0
_refine_ls_restrained_S_all 1.068
_refine_ls_R_factor_all 0.0258
_refine_ls_R_factor_gt 0.0214
_refine_ls_shift/su_max 0.001
_refine_ls_shift/su_mean 0.000
_refine_ls_structure_factor_coef Fsqd
_refine_ls_weighting_details 'calc w=1/[\s^2^(Fo^2^)+(0.0221P)^2^+0.6568P] where P=(Fo^2^+2Fc^2^)/3'
_refine_ls_weighting_scheme calc
_refine_ls_wR_factor_gt 0.0463
_refine_ls_wR_factor_ref 0.0477
_reflns_number_gt 1676
_reflns_number_total 1829
_reflns_threshold_expression >2sigma(I)
_cod_data_source_file ic026007u_1.cif
_cod_data_source_block mw229
_cod_database_code 4313429

loop_
_symmetry_equiv_pos_as_xyz
'x, y, z'
'-x+1/2, -y, z+1/2'
'-x, y+1/2, -z+1/2'
'x+1/2, -y+1/2, -z'

loop_
_atom_site_label
_atom_site_type_symbol
_atom_site_fract_x
_atom_site_fract_y
_atom_site_fract_z
_atom_site_U_iso_or_equiv
_atom_site_adp_type
_atom_site_occupancy
_atom_site_symmetry_multiplicity
_atom_site_calc_flag
_atom_site_refinement_flags
_atom_site_disorder_assembly
_atom_site_disorder_group
I1 I 0.36209(9) 0.64229(3) 0.587354(17) 0.03556(10) Uani 1 1 d . . .
Cu1 Cu 0.3590(2) 0.72009(5) 0.44878(4) 0.04274(17) Uani 1 1 d . . .
N1 N 0.3743(15) 0.5659(3) 0.3808(2) 0.0384(9) Uani 1 1 d . . .
C1 C 0.2640(13) 0.4571(5) 0.4040(3) 0.0375(11) Uani 1 1 d . . .
H1 H 0.1706 0.4498 0.4508 0.045 Uiso 1 1 calc R . .
C2 C 0.2895(13) 0.3542(4) 0.3577(3) 0.0373(11) Uani 1 1 d . . .
N2 N 0.4153(16) 0.3570(4) 0.2921(2) 0.0518(13) Uani 1 1 d . . .
C3 C 0.520(2) 0.4686(6) 0.2696(4) 0.060(2) Uani 1 1 d . . .
H3 H 0.6084 0.4762 0.2223 0.072 Uiso 1 1 calc R . .
C4 C 0.5006(17) 0.5712(5) 0.3137(3) 0.0467(15) Uani 1 1 d . . .
H4 H 0.5782 0.6463 0.2961 0.056 Uiso 1 1 calc R . .
I2 I 0.11441(13) 0.18161(3) 0.39453(2) 0.04773(12) Uani 1 1 d . . .

loop_
_atom_site_aniso_label
_atom_site_aniso_U_11
_atom_site_aniso_U_22
_atom_site_aniso_U_33
_atom_site_aniso_U_23
_atom_site_aniso_U_13
_atom_site_aniso_U_12
I1 0.03442(19) 0.02951(15) 0.04275(16) 0.00749(11) 0.00140(16) 0.00442(14)
Cu1 0.0508(4) 0.0288(3) 0.0486(3) -0.0028(2) 0.0039(4) -0.0021(3)
N1 0.051(3) 0.0253(17) 0.0386(19) -0.0039(14) -0.001(3) -0.003(2)
C1 0.044(3) 0.029(2) 0.039(3) -0.0037(19) 0.005(2) -0.0054(19)
C2 0.043(3) 0.023(2) 0.045(3) -0.0011(19) 0.0012(19) -0.0074(18)
N2 0.083(4) 0.034(2) 0.039(2) -0.0070(17) 0.012(3) -0.010(3)
C3 0.096(7) 0.040(3) 0.044(3) -0.005(2) 0.015(3) -0.018(3)
C4 0.068(4) 0.033(3) 0.039(3) 0.004(2) 0.002(2) -0.014(2)
I2 0.0545(3) 0.02833(16) 0.0604(2) -0.00213(13) 0.0101(2) -0.01033(16)

loop_
_atom_type_symbol
_atom_type_description
_atom_type_scat_dispersion_real
_atom_type_scat_dispersion_imag
_atom_type_scat_source
C C 0.0033 0.0016 'International Tables Vol C Tables 4.2.6.8 and 6.1.1.4'
H H 0.0000 0.0000 'International Tables Vol C Tables 4.2.6.8 and 6.1.1.4'
N N 0.0061 0.0033 'International Tables Vol C Tables 4.2.6.8 and 6.1.1.4'
Cu Cu 0.3201 1.2651 'International Tables Vol C Tables 4.2.6.8 and 6.1.1.4'
I I -0.4742 1.8119 'International Tables Vol C Tables 4.2.6.8 and 6.1.1.4'

loop_
_geom_angle_atom_site_label_1
_geom_angle_atom_site_label_2
_geom_angle_atom_site_label_3
_geom_angle
_geom_angle_site_symmetry_1
_geom_angle_site_symmetry_3
_geom_angle_publ_flag
Cu1 I1 Cu1 65.80(2) . 4_566 ?
Cu1 I1 Cu1 65.51(2) . 4_466 ?
Cu1 I1 Cu1 104.35(2) 4_566 4_466 ?
N1 Cu1 I1 107.50(11) . . ?
N1 Cu1 I1 109.53(17) . 4_466 ?
I1 Cu1 I1 114.68(3) . 4_466 ?
N1 Cu1 I1 106.44(17) . 4_566 ?
I1 Cu1 I1 114.01(3) . 4_566 ?
I1 Cu1 I1 104.35(2) 4_466 4_566 ?
N1 Cu1 Cu1 122.66(17) . 4_566 ?
I1 Cu1 Cu1 57.28(3) . 4_566 ?
I1 Cu1 Cu1 127.38(3) 4_466 4_566 ?
I1 Cu1 Cu1 56.729(18) 4_566 4_566 ?
N1 Cu1 Cu1 125.79(17) . 4_466 ?
I1 Cu1 Cu1 57.76(3) . 4_466 ?
I1 Cu1 Cu1 56.926(19) 4_466 4_466 ?
I1 Cu1 Cu1 127.55(3) 4_566 4_466 ?
Cu1 Cu1 Cu1 94.00(4) 4_566 4_466 ?
C4 N1 C1 117.7(4) . . ?
C4 N1 Cu1 121.1(4) . . ?
C1 N1 Cu1 121.2(3) . . ?
N1 C1 C2 119.5(5) . . ?
N2 C2 C1 123.9(5) . . ?
N2 C2 I2 116.6(4) . . ?
C1 C2 I2 119.5(4) . . ?
C2 N2 C3 115.3(5) . . ?
N2 C3 C4 122.3(5) . . ?
N1 C4 C3 121.3(5) . . ?

loop_
_geom_bond_atom_site_label_1
_geom_bond_atom_site_label_2
_geom_bond_distance
_geom_bond_site_symmetry_2
_geom_bond_publ_flag
I1 Cu1 2.6273(8) . ?
I1 Cu1 2.6377(10) 4_566 ?
I1 Cu1 2.6578(10) 4_466 ?
Cu1 N1 2.068(4) . ?
Cu1 I1 2.6377(10) 4_466 ?
Cu1 I1 2.6578(10) 4_566 ?
Cu1 Cu1 2.8597(9) 4_566 ?
Cu1 Cu1 2.8597(9) 4_466 ?
N1 C4 1.317(8) . ?
N1 C1 1.330(6) . ?
C1 C2 1.393(7) . ?
C2 N2 1.291(7) . ?
C2 I2 2.111(5) . ?
N2 C3 1.346(8) . ?
C3 C4 1.366(8) . ?
